data_4036090
loop_
_publ_author_name
'Royakkers, Jeroen'
'Minotto, Alessandro'
'Congrave, Daniel G.'
'Zeng, Weixuan'
'Patel, Adil'
'Bond, Andrew D.'
'Bu\<car, Dejan-Kre\<simir'
'Cacialli, Franco'
'Bronstein, Hugo'

_publ_section_title
;
 Doubly Encapsulated Perylene Diimides: Effect of Molecular Encapsulation
 on Photophysical Properties.
;
_journal_name_full 'The Journal of organic chemistry'
_journal_paper_doi 10.1021/acs.joc.9b02597
_journal_year 2019
_chemical_formula_moiety 'C120 H162 N2 O12, 2(C H Cl3)'
_chemical_formula_sum 'C122 H164 Cl6 N2 O12'
_chemical_formula_weight 2063.24
_space_group_crystal_system triclinic
_space_group_IT_number 2
_space_group_name_Hall '-P 1'
_space_group_name_H-M_alt 'P -1'
_atom_sites_solution_hydrogens geom
_atom_sites_solution_primary dual
_atom_sites_solution_secondary difmap
_audit_creation_method SHELXL-2018/1
_cell_angle_alpha 91.916(3)
_cell_angle_beta 92.930(3)
_cell_angle_gamma 101.564(3)
_cell_formula_units_Z 1
_cell_length_a 9.9083(4)
_cell_length_b 15.1863(6)
_cell_length_c 19.2030(8)
_cell_measurement_reflns_used 3319
_cell_measurement_temperature 200(2)
_cell_measurement_theta_max 54.20
_cell_measurement_theta_min 2.31
_cell_volume 2824.3(2)
_computing_cell_refinement 'SAINT (Bruker, 2016)'
_computing_data_collection 'APEX3 (Bruker, 2016)'
_computing_data_reduction SAINT
_computing_molecular_graphics 'Mercury (Macrae et al., 2008)'
_computing_publication_material SHELXL
_computing_structure_refinement 'SHELXL (Sheldrick, 2015)'
_computing_structure_solution 'SHELXT (Sheldrick, 2015)'
_diffrn_ambient_temperature 200(2)
_diffrn_measured_fraction_theta_full 0.993
_diffrn_measured_fraction_theta_max 0.993
_diffrn_measurement_device_type 'Bruker D8-QUEST PHOTON-100'
_diffrn_measurement_method '\w and \f-scans'
_diffrn_radiation_type CuK\a
_diffrn_radiation_wavelength 1.54178
_diffrn_reflns_av_R_equivalents 0.1152
_diffrn_reflns_av_unetI/netI 0.1174
_diffrn_reflns_Laue_measured_fraction_full 0.993
_diffrn_reflns_Laue_measured_fraction_max 0.993
_diffrn_reflns_limit_h_max 8
_diffrn_reflns_limit_h_min -10
_diffrn_reflns_limit_k_max 15
_diffrn_reflns_limit_k_min -16
_diffrn_reflns_limit_l_max 20
_diffrn_reflns_limit_l_min -16
_diffrn_reflns_number 21609
_diffrn_reflns_point_group_measured_fraction_full 0.993
_diffrn_reflns_point_group_measured_fraction_max 0.993
_diffrn_reflns_theta_full 54.423
_diffrn_reflns_theta_max 54.423
_diffrn_reflns_theta_min 2.306
_diffrn_source 'Incoatec I\mS Cu microsource'
_exptl_absorpt_coefficient_mu 1.859
_exptl_absorpt_correction_T_max 0.7507
_exptl_absorpt_correction_T_min 0.5777
_exptl_absorpt_correction_type multi-scan
_exptl_absorpt_process_details 'SADABS (Bruker, 2014)'
_exptl_crystal_colour orange
_exptl_crystal_density_diffrn 1.213
_exptl_crystal_description lath
_exptl_crystal_F_000 1108
_exptl_crystal_size_max 0.350
_exptl_crystal_size_mid 0.050
_exptl_crystal_size_min 0.010
_refine_diff_density_max 1.567
_refine_diff_density_min -0.629
_refine_diff_density_rms 0.134
_refine_ls_extinction_method none
_refine_ls_goodness_of_fit_ref 2.158
_refine_ls_hydrogen_treatment constr
_refine_ls_matrix_type full
_refine_ls_number_parameters 640
_refine_ls_number_reflns 6916
_refine_ls_number_restraints 439
_refine_ls_restrained_S_all 2.179
_refine_ls_R_factor_all 0.2857
_refine_ls_R_factor_gt 0.1955
_refine_ls_shift/su_max 0.000
_refine_ls_shift/su_mean 0.000
_refine_ls_structure_factor_coef Fsqd
_refine_ls_weighting_details 'w=1/[\s^2^(Fo^2^)+(0.1000P)^2^] where P=(Fo^2^+2Fc^2^)/3'
_refine_ls_weighting_scheme calc
_refine_ls_wR_factor_gt 0.4227
_refine_ls_wR_factor_ref 0.4526
_reflns_Friedel_coverage 0.000
_reflns_number_gt 3626
_reflns_number_total 6916
_reflns_threshold_expression 'I > 2\s(I)'
_cod_data_source_file jo9b02597_si_001.cif
_cod_data_source_block PDI_Encap
_cod_database_code 4036090
_cambridge_user_name 'Jeroen Royakkers'
_cambridge_user_crsid jr748
_cambridge_supervisor_name 'Hugo Bronstein'
_cambridge_supervisor_crsid hab60
_cambridge_crystallographer_name 'Andrew Bond'
_cambridge_crystallographer_crsid adb29
_cambridge_sample_id JR434
_cambridge_data_id HB_B2_0003
_shelx_space_group_comment
;
The symmetry employed for this shelxl refinement is uniquely defined
by the following loop, which should always be used as a source of
symmetry information in preference to the above space-group names.
They are only intended as comments.
;
_shelx_estimated_absorpt_t_min 0.562
_shelx_estimated_absorpt_t_max 0.982

loop_
_space_group_symop_operation_xyz
'x, y, z'
'-x, -y, -z'

loop_
_atom_site_label
_atom_site_type_symbol
_atom_site_fract_x
_atom_site_fract_y
_atom_site_fract_z
_atom_site_U_iso_or_equiv
_atom_site_adp_type
_atom_site_occupancy
_atom_site_site_symmetry_order
_atom_site_calc_flag
_atom_site_refinement_flags_posn
_atom_site_refinement_flags_adp
_atom_site_disorder_assembly
_atom_site_disorder_group
O1 O 0.3674(10) 0.1022(6) 0.2543(5) 0.071(3) Uani 1 1 d . . . .
O2 O 0.3978(9) 0.3344(6) 0.4093(4) 0.065(3) Uani 1 1 d . . . .
O3 O 0.0178(7) -0.0674(6) 0.2185(3) 0.052(2) Uani 1 1 d D . . .
O4 O 0.4380(6) -0.0620(6) 0.3382(4) 0.053(2) Uani 1 1 d D . . .
O5 O 0.0440(8) 0.3558(6) 0.4535(5) 0.063(2) Uani 1 1 d D . . .
O6 O 0.4251(9) 0.3016(9) 0.5883(5) 0.096(4) Uani 1 1 d D . . .
N1 N 0.3799(7) 0.2183(6) 0.3328(5) 0.042(2) Uani 1 1 d . . . .
C1 C 0.3297(11) 0.1272(8) 0.3093(6) 0.045(3) Uani 1 1 d . U . .
C2 C 0.3471(10) 0.2562(9) 0.3939(6) 0.048(3) Uani 1 1 d . U . .
C3 C 0.2330(9) 0.0711(7) 0.3542(5) 0.035(3) Uani 1 1 d . U . .
C4 C 0.2435(10) 0.1992(8) 0.4371(6) 0.041(3) Uani 1 1 d . U . .
C5 C 0.1845(9) -0.0199(8) 0.3350(5) 0.036(3) Uani 1 1 d . U . .
C6 C 0.1915(9) 0.1085(7) 0.4155(5) 0.030(2) Uani 1 1 d . U . .
C7 C 0.1982(9) 0.2367(8) 0.4964(6) 0.042(3) Uani 1 1 d . U . .
C8 C 0.0899(10) -0.0705(8) 0.3758(5) 0.039(3) Uani 1 1 d . U . .
H8A H 0.054253 -0.131662 0.361569 0.047 Uiso 1 1 calc R U . .
C9 C 0.0960(8) 0.0556(7) 0.4573(5) 0.030(2) Uani 1 1 d . U . .
C10 C 0.1061(9) 0.1817(8) 0.5355(6) 0.041(3) Uani 1 1 d . U . .
H10A H 0.076579 0.207551 0.576366 0.049 Uiso 1 1 calc R U . .
C11 C 0.0438(8) -0.0366(7) 0.4369(5) 0.030(2) Uani 1 1 d . U . .
C12 C 0.0537(9) 0.0913(7) 0.5193(5) 0.036(3) Uani 1 1 d . U . .
C13 C 0.2280(10) -0.0686(7) 0.2737(5) 0.039(3) Uani 1 1 d . U . .
C14 C 0.1449(10) -0.0927(8) 0.2165(6) 0.041(3) Uani 1 1 d . U . .
C15 C 0.1859(12) -0.1379(9) 0.1608(7) 0.061(4) Uani 1 1 d . U . .
H15A H 0.125507 -0.154534 0.120357 0.073 Uiso 1 1 calc R U . .
C16 C 0.3125(12) -0.1586(9) 0.1637(7) 0.060(3) Uani 1 1 d . U . .
H16A H 0.339316 -0.190418 0.125054 0.072 Uiso 1 1 calc R U . .
C17 C 0.4045(13) -0.1348(9) 0.2213(7) 0.059(3) Uani 1 1 d . U . .
H17A H 0.494178 -0.148151 0.221979 0.071 Uiso 1 1 calc R U . .
C18 C 0.3616(11) -0.0912(8) 0.2775(6) 0.048(3) Uani 1 1 d . U . .
C19 C 0.2382(11) 0.3351(9) 0.5202(7) 0.053(3) Uani 1 1 d . U . .
C20 C 0.1632(13) 0.3896(9) 0.4968(7) 0.062(4) Uani 1 1 d . U . .
C21 C 0.1980(18) 0.4858(13) 0.5149(10) 0.103(6) Uani 1 1 d . U . .
H21A H 0.145229 0.527595 0.498674 0.124 Uiso 1 1 calc R U . .
C22 C 0.3203(14) 0.5101(10) 0.5597(8) 0.076(4) Uani 1 1 d . U . .
H22A H 0.351059 0.572002 0.572961 0.091 Uiso 1 1 calc R U . .
C23 C 0.3929(16) 0.4543(12) 0.5839(9) 0.091(5) Uani 1 1 d . U . .
H23A H 0.470630 0.475580 0.615407 0.109 Uiso 1 1 calc R U . .
C24 C 0.3572(14) 0.3637(10) 0.5638(7) 0.064(4) Uani 1 1 d . U . .
C25 C -0.0764(9) -0.0832(8) 0.1572(5) 0.060(3) Uani 1 1 d D U . .
H25A H -0.098177 -0.147971 0.142937 0.072 Uiso 1 1 calc R U . .
H25B H -0.035088 -0.048891 0.117958 0.072 Uiso 1 1 calc R U . .
C26 C -0.2057(9) -0.0520(6) 0.1772(6) 0.056(3) Uani 1 1 d D U . .
H26A H -0.280990 -0.076653 0.141748 0.067 Uiso 1 1 calc R U . .
H26B H -0.233174 -0.077572 0.222362 0.067 Uiso 1 1 calc R U . .
C27 C -0.1923(10) 0.0486(6) 0.1838(5) 0.059(3) Uani 1 1 d D U . .
H27A H -0.285971 0.062029 0.184669 0.071 Uiso 1 1 calc R U . .
H27B H -0.150042 0.075173 0.141742 0.071 Uiso 1 1 calc R U . .
C28 C -0.1067(10) 0.0945(6) 0.2483(5) 0.053(3) Uani 1 1 d D U . .
H28A H -0.007529 0.098381 0.241092 0.064 Uiso 1 1 calc R U . .
H28B H -0.130149 0.057760 0.289255 0.064 Uiso 1 1 calc R U . .
C29 C -0.1330(11) 0.1892(6) 0.2630(6) 0.065(4) Uani 1 1 d D U . .
H29A H -0.230117 0.184547 0.275039 0.078 Uiso 1 1 calc R U . .
H29B H -0.119743 0.223558 0.220112 0.078 Uiso 1 1 calc R U . .
C30 C -0.0373(11) 0.2409(6) 0.3227(6) 0.059(3) Uani 1 1 d D U . .
H30A H 0.059622 0.250943 0.309407 0.070 Uiso 1 1 calc R U . .
H30B H -0.044945 0.205187 0.365057 0.070 Uiso 1 1 calc R U . .
C31 C -0.0780(13) 0.3326(7) 0.3384(7) 0.087(5) Uani 1 1 d D U . .
H31A H -0.089453 0.362380 0.294030 0.104 Uiso 1 1 calc R U . .
H31B H -0.167625 0.322264 0.360482 0.104 Uiso 1 1 calc R U . .
C32 C 0.0305(14) 0.3946(7) 0.3867(5) 0.081(4) Uani 1 1 d D U . .
H32A H 0.120475 0.404839 0.364990 0.097 Uiso 1 1 calc R U . .
H32B H 0.003508 0.453571 0.393313 0.097 Uiso 1 1 calc R U . .
C33 C 0.5847(8) -0.0502(8) 0.3347(6) 0.066(4) Uani 1 1 d D U . .
H33A H 0.616967 -0.011034 0.296208 0.079 Uiso 1 1 calc R U . .
H33B H 0.611491 -0.108999 0.326732 0.079 Uiso 1 1 calc R U . .
C34 C 0.6469(11) -0.0064(7) 0.4053(6) 0.066(4) Uani 1 1 d D U . .
H34A H 0.614961 -0.046992 0.442953 0.079 Uiso 1 1 calc R U . .
H34B H 0.748766 0.002860 0.405931 0.079 Uiso 1 1 calc R U . .
C35 C 0.6051(12) 0.0843(7) 0.4187(5) 0.067(4) Uani 1 1 d D U . .
H35A H 0.622682 0.121332 0.377408 0.080 Uiso 1 1 calc R U . .
H35B H 0.505175 0.074231 0.426252 0.080 Uiso 1 1 calc R U . .
C36 C 0.6865(11) 0.1340(7) 0.4824(6) 0.062(4) Uani 1 1 d D U . .
H36A H 0.687958 0.091136 0.520049 0.074 Uiso 1 1 calc R U . .
H36B H 0.783004 0.156233 0.470360 0.074 Uiso 1 1 calc R U . .
C37 C 0.6285(12) 0.2126(8) 0.5095(7) 0.078(4) Uani 1 1 d D U . .
H37A H 0.536412 0.190499 0.527328 0.094 Uiso 1 1 calc R U . .
H37B H 0.618007 0.253140 0.471113 0.094 Uiso 1 1 calc R U . .
C38 C 0.7271(12) 0.2648(9) 0.5687(7) 0.097(5) Uani 1 1 d D U . .
H38A H 0.734433 0.224629 0.607694 0.116 Uiso 1 1 calc R U . .
H38B H 0.820267 0.284098 0.551233 0.116 Uiso 1 1 calc R U . .
C39 C 0.6759(15) 0.3467(8) 0.5952(8) 0.127(7) Uani 1 1 d D U . .
H39A H 0.654479 0.381833 0.555065 0.152 Uiso 1 1 calc R U . .
H39B H 0.749688 0.385430 0.625470 0.152 Uiso 1 1 calc R U . .
C40 C 0.5476(10) 0.3201(11) 0.6362(6) 0.093(5) Uani 1 1 d D U . .
H40A H 0.553510 0.265938 0.662527 0.112 Uiso 1 1 calc R U . .
H40B H 0.541270 0.369516 0.670062 0.112 Uiso 1 1 calc R U . .
C41 C 0.4828(12) 0.2713(8) 0.2916(6) 0.064(4) Uani 1 1 d D U . .
H41A H 0.539547 0.230711 0.272148 0.077 Uiso 1 1 calc R U . .
H41B H 0.544531 0.316110 0.323508 0.077 Uiso 1 1 calc R U . .
C42 C 0.4303(14) 0.3216(12) 0.2310(8) 0.136(8) Uani 1 1 d D U . .
H42A H 0.378295 0.276301 0.195234 0.164 Uiso 1 1 calc R U . .
C43 C 0.5565(18) 0.3777(10) 0.1972(9) 0.151(8) Uani 1 1 d D U . .
H43A H 0.527345 0.425428 0.169777 0.181 Uiso 1 1 calc R U . .
H43B H 0.626230 0.406769 0.234031 0.181 Uiso 1 1 calc R U . .
C44 C 0.6196(15) 0.3156(10) 0.1492(9) 0.117(6) Uani 1 1 d D U . .
H44A H 0.553266 0.291716 0.109459 0.140 Uiso 1 1 calc R U . .
H44B H 0.639149 0.264104 0.175409 0.140 Uiso 1 1 calc R U . .
C45 C 0.7543(18) 0.3685(12) 0.1217(11) 0.156(9) Uani 1 1 d D U . .
H45A H 0.736696 0.423934 0.100360 0.188 Uiso 1 1 calc R U . .
H45B H 0.824200 0.386432 0.160969 0.188 Uiso 1 1 calc R U . .
C46 C 0.8092(19) 0.3111(12) 0.0676(12) 0.167(10) Uani 1 1 d D U . .
H46A H 0.732487 0.279947 0.034993 0.201 Uiso 1 1 calc R U . .
H46B H 0.850525 0.264975 0.091071 0.201 Uiso 1 1 calc R U . .
C47 C 0.919(2) 0.3715(15) 0.0267(14) 0.258(18) Uani 1 1 d D U . .
H47A H 0.874570 0.391403 -0.015708 0.309 Uiso 1 1 calc R U . .
H47B H 0.962455 0.425657 0.055994 0.309 Uiso 1 1 calc R U . .
C48 C 1.028(2) 0.3194(13) 0.0062(16) 0.196(12) Uani 1 1 d D U . .
H48A H 0.988832 0.273093 -0.030776 0.235 Uiso 1 1 calc R U . .
H48B H 1.058042 0.288552 0.047108 0.235 Uiso 1 1 calc R U . .
C49 C 1.1541(19) 0.3835(13) -0.0206(16) 0.186(11) Uani 1 1 d D U . .
H49A H 1.122206 0.426271 -0.052264 0.223 Uiso 1 1 calc R U . .
H49B H 1.208855 0.418663 0.019331 0.223 Uiso 1 1 calc R U . .
C50 C 1.2435(18) 0.3305(15) -0.0591(14) 0.197(12) Uani 1 1 d D U . .
H50A H 1.203744 0.315354 -0.107388 0.236 Uiso 1 1 calc R U . .
H50B H 1.244132 0.273469 -0.035680 0.236 Uiso 1 1 calc R U . .
C51 C 1.3923(19) 0.3840(17) -0.061(2) 0.257(18) Uani 1 1 d D U . .
H51A H 1.432002 0.400974 -0.013104 0.308 Uiso 1 1 calc R U . .
H51B H 1.393147 0.439696 -0.086609 0.308 Uiso 1 1 calc R U . .
C52 C 1.478(2) 0.325(2) -0.0984(19) 0.256(17) Uani 1 1 d D U . .
H52A H 1.573705 0.358030 -0.100095 0.384 Uiso 1 1 calc R U . .
H52B H 1.477623 0.269878 -0.072761 0.384 Uiso 1 1 calc R U . .
H52C H 1.438889 0.308479 -0.146038 0.384 Uiso 1 1 calc R U . .
C53 C 0.337(3) 0.3821(19) 0.2536(11) 0.239(16) Uani 1 1 d D U . .
H53A H 0.389116 0.428954 0.287270 0.286 Uiso 1 1 calc R U . .
H53B H 0.260273 0.346298 0.278172 0.286 Uiso 1 1 calc R U . .
C54 C 0.275(3) 0.4285(16) 0.1926(12) 0.207(13) Uani 1 1 d D U . .
H54A H 0.336276 0.433233 0.153162 0.248 Uiso 1 1 calc R U A 2
H54B H 0.183564 0.392567 0.176112 0.248 Uiso 1 1 calc R U A 2
C55 C 0.261(3) 0.5225(13) 0.218(2) 0.41(4) Uani 1 1 d D U B 2
H55A H 0.256915 0.523351 0.269789 0.494 Uiso 1 1 calc R U B 2
H55B H 0.343883 0.566323 0.207072 0.494 Uiso 1 1 calc R U B 2
C56 C 0.135(3) 0.553(2) 0.1876(14) 0.35(3) Uani 1 1 d D U . .
H56A H 0.095383 0.513081 0.146566 0.415 Uiso 1 1 calc R U B 2
H56B H 0.162372 0.614785 0.171533 0.415 Uiso 1 1 calc R U B 2
C57 C 0.024(4) 0.5510(17) 0.241(3) 0.53(5) Uani 1 1 d D U . .
H57A H 0.052532 0.524011 0.283647 0.642 Uiso 1 1 calc R U . .
H57B H -0.063616 0.512495 0.221113 0.642 Uiso 1 1 calc R U . .
C58 C -0.002(2) 0.6452(16) 0.259(2) 0.35(3) Uani 1 1 d D U . .
H58A H -0.000465 0.680283 0.216483 0.417 Uiso 1 1 calc R U . .
H58B H 0.072223 0.677264 0.292715 0.417 Uiso 1 1 calc R U . .
C59 C -0.143(3) 0.6367(17) 0.2913(14) 0.200(12) Uani 1 1 d D U . .
H59A H -0.200756 0.576967 0.277567 0.239 Uiso 1 1 calc R U . .
H59B H -0.129106 0.640744 0.342811 0.239 Uiso 1 1 calc R U . .
C60 C -0.2179(19) 0.7102(13) 0.2676(9) 0.111(6) Uani 1 1 d D U . .
H60A H -0.306934 0.702680 0.288994 0.166 Uiso 1 1 calc R U . .
H60B H -0.161649 0.769331 0.281831 0.166 Uiso 1 1 calc R U . .
H60C H -0.233258 0.705590 0.216625 0.166 Uiso 1 1 calc R U . .
C1S C 0.2852(12) 0.0506(9) 0.0772(9) 0.182(11) Uani 1 1 d D U . .
H1S H 0.287056 0.018098 0.121563 0.218 Uiso 1 1 calc R U . .
Cl1 Cl 0.1783(10) 0.1260(7) 0.0853(6) 0.260(5) Uani 1 1 d D . . .
Cl2 Cl 0.2234(14) -0.0271(7) 0.0098(4) 0.340(9) Uani 1 1 d D . . .
Cl3 Cl 0.4491(9) 0.1051(9) 0.0637(7) 0.344(8) Uani 1 1 d D . . .

loop_
_atom_site_aniso_label
_atom_site_aniso_U_11
_atom_site_aniso_U_22
_atom_site_aniso_U_33
_atom_site_aniso_U_23
_atom_site_aniso_U_13
_atom_site_aniso_U_12
O1 0.105(7) 0.055(6) 0.058(6) -0.002(5) 0.054(5) 0.016(5)
O2 0.078(6) 0.041(5) 0.060(6) -0.010(4) 0.021(4) -0.029(4)
O3 0.043(4) 0.086(6) 0.028(4) -0.007(4) -0.002(3) 0.017(4)
O4 0.033(4) 0.094(7) 0.040(5) 0.008(4) 0.002(3) 0.029(4)
O5 0.053(5) 0.050(6) 0.086(7) 0.012(5) 0.014(5) 0.004(4)
O6 0.056(5) 0.141(11) 0.071(7) -0.041(7) -0.029(5) -0.014(6)
N1 0.024(4) 0.057(7) 0.041(6) 0.015(5) 0.008(4) -0.006(4)
C1 0.046(5) 0.049(7) 0.037(6) 0.001(5) 0.002(5) 0.002(5)
C2 0.035(5) 0.062(7) 0.044(6) 0.010(6) -0.002(5) 0.002(5)
C3 0.033(5) 0.041(6) 0.030(5) 0.001(5) 0.003(4) 0.004(4)
C4 0.033(5) 0.051(7) 0.041(6) 0.006(5) -0.005(4) 0.010(5)
C5 0.033(5) 0.053(6) 0.026(5) 0.008(5) 0.006(4) 0.015(4)
C6 0.025(4) 0.036(6) 0.027(5) 0.001(5) -0.013(4) 0.007(4)
C7 0.029(5) 0.049(6) 0.042(6) -0.007(5) 0.001(4) -0.004(4)
C8 0.038(5) 0.049(6) 0.032(5) -0.003(5) -0.002(4) 0.014(4)
C9 0.017(4) 0.042(6) 0.031(5) -0.002(5) -0.012(4) 0.013(4)
C10 0.031(5) 0.048(6) 0.041(6) -0.012(5) 0.007(4) 0.002(4)
C11 0.020(4) 0.042(6) 0.028(5) 0.003(5) -0.005(4) 0.010(4)
C12 0.030(5) 0.041(6) 0.036(6) -0.004(5) -0.006(4) 0.008(4)
C13 0.044(5) 0.043(6) 0.030(5) 0.007(5) 0.005(5) 0.008(4)
C14 0.041(5) 0.052(6) 0.032(6) 0.005(5) 0.007(5) 0.012(5)
C15 0.062(6) 0.066(7) 0.050(7) -0.003(6) -0.001(5) 0.005(6)
C16 0.061(6) 0.064(7) 0.059(7) -0.002(6) 0.018(6) 0.018(5)
C17 0.068(6) 0.064(7) 0.054(7) 0.003(6) 0.015(6) 0.031(6)
C18 0.047(5) 0.058(7) 0.044(6) 0.007(5) 0.004(5) 0.019(5)
C19 0.041(5) 0.049(7) 0.064(7) -0.011(6) 0.010(5) -0.006(5)
C20 0.055(6) 0.046(7) 0.074(7) -0.003(6) 0.014(6) -0.020(5)
C21 0.100(8) 0.098(9) 0.112(9) -0.008(8) 0.021(7) 0.021(7)
C22 0.072(7) 0.052(7) 0.088(8) -0.009(6) 0.000(6) -0.024(6)
C23 0.075(7) 0.088(9) 0.095(9) -0.006(7) 0.002(7) -0.014(7)
C24 0.064(7) 0.060(7) 0.055(7) -0.019(6) 0.006(6) -0.014(6)
C25 0.055(6) 0.069(7) 0.052(7) -0.003(6) -0.007(5) 0.006(5)
C26 0.037(5) 0.078(7) 0.049(6) 0.001(6) -0.003(5) 0.002(5)
C27 0.047(6) 0.076(8) 0.052(6) 0.008(6) -0.006(5) 0.010(5)
C28 0.047(5) 0.064(7) 0.050(6) 0.007(6) -0.004(5) 0.015(5)
C29 0.059(6) 0.073(8) 0.065(7) 0.014(6) 0.012(5) 0.013(6)
C30 0.065(6) 0.055(7) 0.059(7) 0.007(6) 0.002(5) 0.019(5)
C31 0.093(8) 0.092(9) 0.084(8) 0.021(7) 0.001(7) 0.039(7)
C32 0.090(8) 0.064(8) 0.092(8) 0.000(7) 0.017(7) 0.026(6)
C33 0.042(6) 0.080(8) 0.079(7) 0.005(6) 0.013(5) 0.020(5)
C34 0.050(6) 0.080(8) 0.073(7) 0.008(6) 0.000(5) 0.027(6)
C35 0.059(6) 0.082(8) 0.058(7) 0.018(6) -0.015(5) 0.014(6)
C36 0.046(5) 0.069(7) 0.065(7) 0.017(6) -0.019(5) 0.001(5)
C37 0.069(7) 0.072(8) 0.085(8) -0.003(7) -0.038(6) 0.007(6)
C38 0.085(8) 0.094(9) 0.108(9) 0.000(7) -0.032(7) 0.019(7)
C39 0.116(9) 0.133(11) 0.121(10) -0.003(8) -0.013(8) 0.008(8)
C40 0.085(8) 0.104(9) 0.075(8) -0.009(7) 0.010(7) -0.014(7)
C41 0.062(6) 0.073(8) 0.055(7) 0.003(6) 0.004(5) 0.003(6)
C42 0.144(11) 0.133(11) 0.135(11) 0.045(9) 0.023(8) 0.025(8)
C43 0.154(11) 0.145(12) 0.149(12) 0.032(9) 0.021(9) 0.016(9)
C44 0.104(9) 0.137(10) 0.106(9) 0.025(8) 0.017(8) 0.011(8)
C45 0.151(11) 0.161(12) 0.158(12) 0.018(9) 0.031(9) 0.026(9)
C46 0.165(12) 0.176(13) 0.157(12) 0.019(9) 0.023(9) 0.022(9)
C47 0.259(19) 0.26(2) 0.26(2) 0.014(10) 0.023(10) 0.047(10)
C48 0.199(15) 0.192(15) 0.196(15) 0.012(10) 0.013(10) 0.036(10)
C49 0.180(14) 0.186(14) 0.187(14) 0.015(10) 0.017(10) 0.023(9)
C50 0.207(15) 0.187(15) 0.196(15) 0.009(10) 0.013(10) 0.042(10)
C51 0.25(2) 0.26(2) 0.26(2) 0.012(10) 0.018(10) 0.057(10)
C52 0.24(2) 0.27(2) 0.28(2) -0.038(18) 0.029(18) 0.124(18)
C53 0.239(18) 0.243(19) 0.236(19) 0.017(10) 0.010(10) 0.054(10)
C54 0.209(15) 0.205(16) 0.203(16) 0.034(10) -0.005(10) 0.034(10)
C55 0.41(4) 0.41(4) 0.41(4) 0.016(11) 0.022(11) 0.083(12)
C56 0.34(3) 0.35(3) 0.34(3) 0.024(10) 0.011(10) 0.063(11)
C57 0.54(5) 0.54(5) 0.53(5) 0.024(11) 0.029(11) 0.112(14)
C58 0.34(3) 0.35(3) 0.35(3) 0.032(10) 0.022(10) 0.068(11)
C59 0.202(15) 0.205(15) 0.195(15) 0.007(10) 0.023(10) 0.045(10)
C60 0.158(14) 0.114(13) 0.067(10) 0.020(9) 0.029(10) 0.035(11)
C1S 0.184(13) 0.173(14) 0.183(14) -0.011(10) -0.005(9) 0.029(9)
Cl1 0.278(12) 0.208(10) 0.297(14) 0.050(10) -0.030(10) 0.066(9)
Cl2 0.52(2) 0.323(15) 0.098(6) 0.000(8) -0.029(9) -0.101(14)
Cl3 0.232(11) 0.47(2) 0.296(15) 0.113(15) 0.060(11) -0.034(12)

loop_
_atom_type_symbol
_atom_type_description
_atom_type_scat_dispersion_real
_atom_type_scat_dispersion_imag
_atom_type_scat_source
C C 0.0181 0.0091 'International Tables Vol C Tables 4.2.6.8 and 6.1.1.4'
H H 0.0000 0.0000 'International Tables Vol C Tables 4.2.6.8 and 6.1.1.4'
Cl Cl 0.3639 0.7018 'International Tables Vol C Tables 4.2.6.8 and 6.1.1.4'
N N 0.0311 0.0180 'International Tables Vol C Tables 4.2.6.8 and 6.1.1.4'
O O 0.0492 0.0322 'International Tables Vol C Tables 4.2.6.8 and 6.1.1.4'

loop_
_geom_angle_atom_site_label_1
_geom_angle_atom_site_label_2
_geom_angle_atom_site_label_3
_geom_angle
_geom_angle_site_symmetry_3
C14 O3 C25 119.5(7) .
C18 O4 C33 115.8(8) .
C20 O5 C32 118.3(9) .
C24 O6 C40 125.4(13) .
C2 N1 C1 124.7(9) .
C2 N1 C41 118.5(10) .
C1 N1 C41 116.6(9) .
O1 C1 N1 117.9(10) .
O1 C1 C3 125.5(11) .
N1 C1 C3 116.6(9) .
O2 C2 N1 119.0(10) .
O2 C2 C4 123.1(11) .
N1 C2 C4 117.8(11) .
C5 C3 C6 120.5(9) .
C5 C3 C1 119.0(9) .
C6 C3 C1 120.5(10) .
C7 C4 C6 121.0(9) .
C7 C4 C2 120.0(10) .
C6 C4 C2 119.0(10) .
C8 C5 C3 118.3(9) .
C8 C5 C13 116.3(10) .
C3 C5 C13 125.4(9) .
C3 C6 C4 121.3(9) .
C3 C6 C9 120.5(9) .
C4 C6 C9 118.2(9) .
C10 C7 C4 118.2(10) .
C10 C7 C19 116.9(10) .
C4 C7 C19 124.8(10) .
C5 C8 C11 123.6(11) .
C5 C8 H8A 118.2 .
C11 C8 H8A 118.2 .
C12 C9 C6 121.6(9) .
C12 C9 C11 119.3(9) .
C6 C9 C11 119.1(9) .
C7 C10 C12 124.4(10) .
C7 C10 H10A 117.8 .
C12 C10 H10A 117.8 .
C8 C11 C9 117.9(9) .
C8 C11 C12 123.2(10) 2_556
C9 C11 C12 118.9(9) 2_556
C10 C12 C9 116.5(9) .
C10 C12 C11 121.7(9) 2_556
C9 C12 C11 121.8(9) 2_556
C14 C13 C18 119.5(10) .
C14 C13 C5 121.8(9) .
C18 C13 C5 118.8(10) .
C13 C14 C15 121.1(10) .
C13 C14 O3 114.6(9) .
C15 C14 O3 124.3(10) .
C16 C15 C14 119.7(12) .
C16 C15 H15A 120.1 .
C14 C15 H15A 120.1 .
C15 C16 C17 122.1(12) .
C15 C16 H16A 119.0 .
C17 C16 H16A 119.0 .
C18 C17 C16 117.9(11) .
C18 C17 H17A 121.1 .
C16 C17 H17A 121.1 .
O4 C18 C17 126.1(10) .
O4 C18 C13 114.2(9) .
C17 C18 C13 119.7(11) .
C20 C19 C24 122.9(13) .
C20 C19 C7 118.3(11) .
C24 C19 C7 118.8(13) .
C19 C20 O5 119.7(11) .
C19 C20 C21 121.7(14) .
O5 C20 C21 118.6(14) .
C22 C21 C20 112.4(16) .
C22 C21 H21A 123.8 .
C20 C21 H21A 123.8 .
C23 C22 C21 125.2(16) .
C23 C22 H22A 117.4 .
C21 C22 H22A 117.4 .
C22 C23 C24 120.1(16) .
C22 C23 H23A 119.9 .
C24 C23 H23A 119.9 .
O6 C24 C23 123.4(14) .
O6 C24 C19 118.7(12) .
C23 C24 C19 117.7(16) .
O3 C25 C26 106.4(8) .
O3 C25 H25A 110.4 .
C26 C25 H25A 110.4 .
O3 C25 H25B 110.4 .
C26 C25 H25B 110.4 .
H25A C25 H25B 108.6 .
C27 C26 C25 115.0(7) .
C27 C26 H26A 108.5 .
C25 C26 H26A 108.5 .
C27 C26 H26B 108.5 .
C25 C26 H26B 108.5 .
H26A C26 H26B 107.5 .
C26 C27 C28 115.1(7) .
C26 C27 H27A 108.5 .
C28 C27 H27A 108.5 .
C26 C27 H27B 108.5 .
C28 C27 H27B 108.5 .
H27A C27 H27B 107.5 .
C27 C28 C29 111.6(7) .
C27 C28 H28A 109.3 .
C29 C28 H28A 109.3 .
C27 C28 H28B 109.3 .
C29 C28 H28B 109.3 .
H28A C28 H28B 108.0 .
C28 C29 C30 112.8(7) .
C28 C29 H29A 109.0 .
C30 C29 H29A 109.0 .
C28 C29 H29B 109.0 .
C30 C29 H29B 109.0 .
H29A C29 H29B 107.8 .
C29 C30 C31 109.7(7) .
C29 C30 H30A 109.7 .
C31 C30 H30A 109.7 .
C29 C30 H30B 109.7 .
C31 C30 H30B 109.7 .
H30A C30 H30B 108.2 .
C32 C31 C30 111.9(8) .
C32 C31 H31A 109.2 .
C30 C31 H31A 109.2 .
C32 C31 H31B 109.2 .
C30 C31 H31B 109.2 .
H31A C31 H31B 107.9 .
O5 C32 C31 110.8(10) .
O5 C32 H32A 109.5 .
C31 C32 H32A 109.5 .
O5 C32 H32B 109.5 .
C31 C32 H32B 109.5 .
H32A C32 H32B 108.1 .
O4 C33 C34 105.9(8) .
O4 C33 H33A 110.6 .
C34 C33 H33A 110.6 .
O4 C33 H33B 110.6 .
C34 C33 H33B 110.6 .
H33A C33 H33B 108.7 .
C35 C34 C33 111.2(7) .
C35 C34 H34A 109.4 .
C33 C34 H34A 109.4 .
C35 C34 H34B 109.4 .
C33 C34 H34B 109.4 .
H34A C34 H34B 108.0 .
C36 C35 C34 110.4(7) .
C36 C35 H35A 109.6 .
C34 C35 H35A 109.6 .
C36 C35 H35B 109.6 .
C34 C35 H35B 109.6 .
H35A C35 H35B 108.1 .
C37 C36 C35 113.6(7) .
C37 C36 H36A 108.9 .
C35 C36 H36A 108.9 .
C37 C36 H36B 108.9 .
C35 C36 H36B 108.9 .
H36A C36 H36B 107.7 .
C36 C37 C38 109.5(7) .
C36 C37 H37A 109.8 .
C38 C37 H37A 109.8 .
C36 C37 H37B 109.8 .
C38 C37 H37B 109.8 .
H37A C37 H37B 108.2 .
C39 C38 C37 111.2(8) .
C39 C38 H38A 109.4 .
C37 C38 H38A 109.4 .
C39 C38 H38B 109.4 .
C37 C38 H38B 109.4 .
H38A C38 H38B 108.0 .
C38 C39 C40 111.5(9) .
C38 C39 H39A 109.3 .
C40 C39 H39A 109.3 .
C38 C39 H39B 109.3 .
C40 C39 H39B 109.3 .
H39A C39 H39B 108.0 .
O6 C40 C39 109.6(11) .
O6 C40 H40A 109.7 .
C39 C40 H40A 109.7 .
O6 C40 H40B 109.7 .
C39 C40 H40B 109.7 .
H40A C40 H40B 108.2 .
N1 C41 C42 117.3(9) .
N1 C41 H41A 108.0 .
C42 C41 H41A 108.0 .
N1 C41 H41B 108.0 .
C42 C41 H41B 108.0 .
H41A C41 H41B 107.2 .
C53 C42 C41 112.9(9) .
C53 C42 C43 109.7(16) .
C41 C42 C43 108.6(8) .
C53 C42 H42A 108.5 .
C41 C42 H42A 108.5 .
C43 C42 H42A 108.5 .
C44 C43 C42 109.4(9) .
C44 C43 H43A 109.8 .
C42 C43 H43A 109.8 .
C44 C43 H43B 109.8 .
C42 C43 H43B 109.8 .
H43A C43 H43B 108.2 .
C43 C44 C45 109.8(9) .
C43 C44 H44A 109.7 .
C45 C44 H44A 109.7 .
C43 C44 H44B 109.7 .
C45 C44 H44B 109.7 .
H44A C44 H44B 108.2 .
C46 C45 C44 110.4(9) .
C46 C45 H45A 109.6 .
C44 C45 H45A 109.6 .
C46 C45 H45B 109.6 .
C44 C45 H45B 109.6 .
H45A C45 H45B 108.1 .
C45 C46 C47 109.5(9) .
C45 C46 H46A 109.8 .
C47 C46 H46A 109.8 .
C45 C46 H46B 109.8 .
C47 C46 H46B 109.8 .
H46A C46 H46B 108.2 .
C48 C47 C46 109.7(10) .
C48 C47 H47A 109.7 .
C46 C47 H47A 109.7 .
C48 C47 H47B 109.7 .
C46 C47 H47B 109.7 .
H47A C47 H47B 108.2 .
C47 C48 C49 110.5(9) .
C47 C48 H48A 109.6 .
C49 C48 H48A 109.6 .
C47 C48 H48B 109.6 .
C49 C48 H48B 109.6 .
H48A C48 H48B 108.1 .
C50 C49 C48 110.2(9) .
C50 C49 H49A 109.6 .
C48 C49 H49A 109.6 .
C50 C49 H49B 109.6 .
C48 C49 H49B 109.6 .
H49A C49 H49B 108.1 .
C49 C50 C51 111.5(10) .
C49 C50 H50A 109.3 .
C51 C50 H50A 109.3 .
C49 C50 H50B 109.3 .
C51 C50 H50B 109.3 .
H50A C50 H50B 108.0 .
C50 C51 C52 108.6(10) .
C50 C51 H51A 110.0 .
C52 C51 H51A 110.0 .
C50 C51 H51B 110.0 .
C52 C51 H51B 110.0 .
H51A C51 H51B 108.3 .
C51 C52 H52A 109.5 .
C51 C52 H52B 109.5 .
H52A C52 H52B 109.5 .
C51 C52 H52C 109.5 .
H52A C52 H52C 109.5 .
H52B C52 H52C 109.5 .
C42 C53 C54 113.6(10) .
C42 C53 H53A 108.8 .
C54 C53 H53A 108.8 .
C42 C53 H53B 108.8 .
C54 C53 H53B 108.8 .
H53A C53 H53B 107.7 .
C55 C54 C53 108.7(10) .
C55 C54 H54A 109.9 .
C53 C54 H54A 109.9 .
C55 C54 H54B 109.9 .
C53 C54 H54B 109.9 .
H54A C54 H54B 108.3 .
C56 C55 C54 114.6(11) .
C56 C55 H55A 108.6 .
C54 C55 H55A 108.6 .
C56 C55 H55B 108.6 .
C54 C55 H55B 108.6 .
H55A C55 H55B 107.6 .
C55 C56 C57 112.0(11) .
C55 C56 H56A 109.2 .
C57 C56 H56A 109.2 .
C55 C56 H56B 109.2 .
C57 C56 H56B 109.2 .
H56A C56 H56B 107.9 .
C56 C57 C58 112.4(11) .
C56 C57 H57A 109.1 .
C58 C57 H57A 109.1 .
C56 C57 H57B 109.1 .
C58 C57 H57B 109.1 .
H57A C57 H57B 107.8 .
C57 C58 C59 109.4(10) .
C57 C58 H58A 109.8 .
C59 C58 H58A 109.8 .
C57 C58 H58B 109.8 .
C59 C58 H58B 109.8 .
H58A C58 H58B 108.2 .
C60 C59 C58 111.7(10) .
C60 C59 H59A 109.3 .
C58 C59 H59A 109.3 .
C60 C59 H59B 109.3 .
C58 C59 H59B 109.3 .
H59A C59 H59B 107.9 .
C59 C60 H60A 109.5 .
C59 C60 H60B 109.5 .
H60A C60 H60B 109.5 .
C59 C60 H60C 109.5 .
H60A C60 H60C 109.5 .
H60B C60 H60C 109.5 .
Cl3 C1S Cl1 110.6(8) .
Cl3 C1S Cl2 110.4(8) .
Cl1 C1S Cl2 110.2(8) .
Cl3 C1S H1S 108.5 .
Cl1 C1S H1S 108.5 .
Cl2 C1S H1S 108.5 .

loop_
_geom_bond_atom_site_label_1
_geom_bond_atom_site_label_2
_geom_bond_distance
_geom_bond_site_symmetry_2
O1 C1 1.213(13) .
O2 C2 1.212(14) .
O3 C14 1.390(12) .
O3 C25 1.446(8) .
O4 C18 1.367(14) .
O4 C33 1.433(8) .
O5 C20 1.406(15) .
O5 C32 1.441(9) .
O6 C24 1.346(18) .
O6 C40 1.460(9) .
N1 C2 1.374(15) .
N1 C1 1.422(15) .
N1 C41 1.452(13) .
C1 C3 1.480(15) .
C2 C4 1.506(16) .
C3 C5 1.400(15) .
C3 C6 1.405(14) .
C4 C7 1.390(15) .
C4 C6 1.411(15) .
C5 C8 1.382(14) .
C5 C13 1.496(15) .
C6 C9 1.414(14) .
C7 C10 1.379(15) .
C7 C19 1.515(17) .
C8 C11 1.401(14) .
C8 H8A 0.9500 .
C9 C12 1.409(14) .
C9 C11 1.427(14) .
C10 C12 1.386(15) .
C10 H10A 0.9500 .
C11 C12 1.462(14) 2_556
C13 C14 1.334(15) .
C13 C18 1.431(15) .
C14 C15 1.374(16) .
C15 C16 1.352(17) .
C15 H15A 0.9500 .
C16 C17 1.387(18) .
C16 H16A 0.9500 .
C17 C18 1.377(17) .
C17 H17A 0.9500 .
C19 C20 1.295(18) .
C19 C24 1.397(19) .
C20 C21 1.46(2) .
C21 C22 1.43(2) .
C21 H21A 0.9500 .
C22 C23 1.30(2) .
C22 H22A 0.9500 .
C23 C24 1.39(2) .
C23 H23A 0.9500 .
C25 C26 1.516(8) .
C25 H25A 0.9900 .
C25 H25B 0.9900 .
C26 C27 1.507(8) .
C26 H26A 0.9900 .
C26 H26B 0.9900 .
C27 C28 1.529(8) .
C27 H27A 0.9900 .
C27 H27B 0.9900 .
C28 C29 1.532(8) .
C28 H28A 0.9900 .
C28 H28B 0.9900 .
C29 C30 1.537(8) .
C29 H29A 0.9900 .
C29 H29B 0.9900 .
C30 C31 1.550(8) .
C30 H30A 0.9900 .
C30 H30B 0.9900 .
C31 C32 1.528(9) .
C31 H31A 0.9900 .
C31 H31B 0.9900 .
C32 H32A 0.9900 .
C32 H32B 0.9900 .
C33 C34 1.533(9) .
C33 H33A 0.9900 .
C33 H33B 0.9900 .
C34 C35 1.533(8) .
C34 H34A 0.9900 .
C34 H34B 0.9900 .
C35 C36 1.519(8) .
C35 H35A 0.9900 .
C35 H35B 0.9900 .
C36 C37 1.514(8) .
C36 H36A 0.9900 .
C36 H36B 0.9900 .
C37 C38 1.547(9) .
C37 H37A 0.9900 .
C37 H37B 0.9900 .
C38 C39 1.516(9) .
C38 H38A 0.9900 .
C38 H38B 0.9900 .
C39 C40 1.523(9) .
C39 H39A 0.9900 .
C39 H39B 0.9900 .
C40 H40A 0.9900 .
C40 H40B 0.9900 .
C41 C42 1.539(9) .
C41 H41A 0.9900 .
C41 H41B 0.9900 .
C42 C53 1.499(10) .
C42 C43 1.550(9) .
C42 H42A 1.0000 .
C43 C44 1.538(9) .
C43 H43A 0.9900 .
C43 H43B 0.9900 .
C44 C45 1.542(9) .
C44 H44A 0.9900 .
C44 H44B 0.9900 .
C45 C46 1.524(10) .
C45 H45A 0.9900 .
C45 H45B 0.9900 .
C46 C47 1.540(10) .
C46 H46A 0.9900 .
C46 H46B 0.9900 .
C47 C48 1.526(10) .
C47 H47A 0.9900 .
C47 H47B 0.9900 .
C48 C49 1.541(10) .
C48 H48A 0.9900 .
C48 H48B 0.9900 .
C49 C50 1.515(10) .
C49 H49A 0.9900 .
C49 H49B 0.9900 .
C50 C51 1.537(10) .
C50 H50A 0.9900 .
C50 H50B 0.9900 .
C51 C52 1.543(10) .
C51 H51A 0.9900 .
C51 H51B 0.9900 .
C52 H52A 0.9800 .
C52 H52B 0.9800 .
C52 H52C 0.9800 .
C53 C54 1.549(10) .
C53 H53A 0.9900 .
C53 H53B 0.9900 .
C54 C55 1.531(10) .
C54 H54A 0.9900 .
C54 H54B 0.9900 .
C55 C56 1.514(10) .
C55 H55A 0.9900 .
C55 H55B 0.9900 .
C56 C57 1.531(10) .
C56 H56A 0.9900 .
C56 H56B 0.9900 .
C57 C58 1.534(10) .
C57 H57A 0.9900 .
C57 H57B 0.9900 .
C58 C59 1.542(10) .
C58 H58A 0.9900 .
C58 H58B 0.9900 .
C59 C60 1.529(10) .
C59 H59A 0.9900 .
C59 H59B 0.9900 .
C60 H60A 0.9800 .
C60 H60B 0.9800 .
C60 H60C 0.9800 .
C1S Cl3 1.705(10) .
C1S Cl1 1.717(10) .
C1S Cl2 1.723(10) .
C1S H1S 1.0000 .
